data_3500049
loop_
_publ_author_name
'Armel Le Bail'

_publ_section_title
;
 BaMnFeF7 fluoride glass recrystallizing at 440 C in the BaMnGaF7
 structure type instead of the BaMnFeF7 type
;
_journal_name_full 'Personal communication to COD'
_journal_year 2016
_chemical_compound_source
;
Fluoride glass of composition BaMnFeF7 recrystallized at 440 C
;
_chemical_formula_sum 'Ba F7 Fe Mn'
_chemical_formula_weight 381.12
_space_group_IT_number 15
_symmetry_cell_setting monoclinic
_symmetry_space_group_name_Hall '-C 2yc'
_symmetry_space_group_name_H-M 'C 1 2/c 1'
_cell_angle_alpha 90.00000
_cell_angle_beta 90.831(2)
_cell_angle_gamma 90.00000
_cell_formula_units_Z 8
_cell_length_a 13.7972(8)
_cell_length_b 5.3432(3)
_cell_length_c 14.7638(8)
_cell_measurement_temperature 295
_cell_volume 1088.29(11)
_computing_structure_refinement FULLPROF
_diffrn_ambient_temperature 295
_diffrn_radiation_monochromator graphite
_diffrn_radiation_probe x-ray
_diffrn_radiation_type CuK\a
_diffrn_radiation_wavelength 1.54184
_exptl_absorpt_coefficient_mu 93.361
_exptl_crystal_density_diffrn 4.652
_exptl_crystal_F_000 1360
_pd_meas_2theta_range_inc 0.020000
_pd_meas_2theta_range_max 79.98000
_pd_meas_2theta_range_min 10.00000
_pd_meas_number_of_points 3500
_pd_proc_2theta_range_inc 0.020000
_pd_proc_2theta_range_max 79.9350
_pd_proc_2theta_range_min 9.9550
_pd_proc_ls_prof_R_factor 5.2170
_pd_proc_ls_prof_wR_expected 1.4352
_pd_proc_ls_prof_wR_factor 6.9452
_pd_proc_wavelength 1.540560
_refine_ls_number_parameters 42
_refine_ls_number_reflns 774
_refine_ls_number_restraints 0
_refine_ls_R_I_factor 5.5109
_cod_data_source_file BaMnFeF7.cif
_cod_data_source_block BaMnFeF7
_cod_depositor_comments
;
The following automatic conversions were performed:

'_symmetry_cell_setting' value 'Monoclinic' changed to 'monoclinic'
according to the built-in table from CIF Core dictionary named
'cif_core.dic' version 2.4.1 from 2010-06-29.

Automatic conversion script
Id: cif_fix_values 4624 2016-04-14 12:54:50Z antanas 
;
_cod_original_cell_volume 1088.28(11)
_cod_original_sg_symbol_H-M 'C 2/c'
_cod_database_code 3500049
_pd_proc_ls_prof_cr_factor 9.2695
_pd_proc_ls_prof_cwr_factor 10.7819
_pd_proc_ls_prof_cwr_expected 2.2279
_pd_proc_ls_prof_chi2 23.4196
_pd_proc_ls_prof_echi2 23.5780

loop_
_publ_manuscript_incl_extra_item
_publ_manuscript_incl_extra_info
_publ_manuscript_incl_extra_defn
'_pd_proc_ls_prof_cR_factor' 'Prof. R-factor CORRECTED for background' no
'_pd_proc_ls_prof_cwR_factor' 'wProf.R-factor CORRECTED for background' no
'_pd_proc_ls_prof_cwR_expected' 'wProf.Expected CORRECTED for background' no
'_pd_proc_ls_prof_chi2' 'Chi-square for all considered points' no
'_pd_proc_ls_prof_echi2' 'Chi-2 for points with Bragg contribution' no

loop_
_symmetry_equiv_pos_as_xyz
x,y,z
-x,y,-z+1/2
-x,-y,-z
x,-y,z+1/2
x+1/2,y+1/2,z
-x+1/2,y+1/2,-z+1/2
-x+1/2,-y+1/2,-z
x+1/2,-y+1/2,z+1/2

loop_
_atom_site_label
_atom_site_type_symbol
_atom_site_thermal_displace_type
_atom_site_fract_x
_atom_site_fract_y
_atom_site_fract_z
_atom_site_occupancy
_atom_site_U_iso_or_equiv
_atom_site_calc_flag
_atom_site_refinement_flags
_atom_site_disorder_assembly
_atom_site_disorder_group
Fe Fe Uiso 0.3794(2) 0.4920(9) 0.1227(3) 1.000 0.0127(8) . . . .
Mn1 Mn Uiso 0.00000 0.4614(12) 0.25000 1.000 0.0127(8) . . . .
Mn2 Mn Uiso 0.00000 0.50000 0.00000 1.000 0.0127(8) . . . .
F1 F Uiso 0.1665(9) 0.1958(19) 0.2757(9) 1.000 0.0139(14) . . . .
F2 F Uiso 0.4181(10) 0.3331(19) 0.0145(8) 1.000 0.0139(14) . . . .
F3 F Uiso 0.3778(9) 0.230(2) 0.2139(9) 1.000 0.0139(14) . . . .
F4 F Uiso 0.3738(8) 0.217(2) 0.5500(9) 1.000 0.0139(14) . . . .
F5 F Uiso 0.5116(8) 0.3635(17) 0.6594(7) 1.000 0.0139(14) . . . .
F6 F Uiso 0.2453(7) 0.4474(19) 0.0914(7) 1.000 0.0139(14) . . . .
F7 F Uiso 0.4466(8) 0.0723(18) 0.3691(9) 1.000 0.0139(14) . . . .
Ba Ba Uiso 0.19038(11) -0.0438(3) 0.12081(13) 1.000 0.0257(6) . . . .

loop_
_atom_type_symbol
_atom_type_scat_Cromer_Mann_a1
_atom_type_scat_Cromer_Mann_b1
_atom_type_scat_Cromer_Mann_a2
_atom_type_scat_Cromer_Mann_b2
_atom_type_scat_Cromer_Mann_a3
_atom_type_scat_Cromer_Mann_b3
_atom_type_scat_Cromer_Mann_a4
_atom_type_scat_Cromer_Mann_b4
_atom_type_scat_Cromer_Mann_c
_atom_type_scat_dispersion_real
_atom_type_scat_dispersion_imag
_atom_type_scat_source
Ba+2 20.18070 3.21367 19.11360 0.28331 10.90540 20.05580 0.77634 51.74600 3.02902 -1.33400 8.46000 International_Tables_for_Crystallography_Vol.C(1991)_Tables_6.1.1.4_and_6.1.1.5
Mn+2 10.80610 5.27960 7.36200 0.34350 3.52680 14.34300 0.21840 41.32350 1.08740 -0.56800 2.80800 International_Tables_for_Crystallography_Vol.C(1991)_Tables_6.1.1.4_and_6.1.1.5
Fe+3 11.17640 4.61470 7.38630 0.30050 3.39480 11.67290 0.07240 38.55660 0.97070 -1.17900 3.20400 International_Tables_for_Crystallography_Vol.C(1991)_Tables_6.1.1.4_and_6.1.1.5
F-1 3.63220 5.27756 3.51057 14.73530 1.26064 0.44226 0.94071 47.34370 0.65340 0.06900 0.05300 International_Tables_for_Crystallography_Vol.C(1991)_Tables_6.1.1.4_and_6.1.1.5

loop_
_geom_angle_atom_site_label_1
_geom_angle_atom_site_label_2
_geom_angle_atom_site_label_3
_geom_angle
_geom_angle_site_symmetry_1
_geom_angle_site_symmetry_2
_geom_angle_site_symmetry_3
_geom_angle_publ_flag
F2 Fe F3 105.5(5) . . . yes
F2 Fe F6 91.4(5) . . . yes
F2 Fe F4 84.2(5) . . 4_564 yes
F2 Fe F5 97.6(5) . . 4_564 yes
F1 Fe F2 172.1(5) 6_555 . . yes
F3 Fe F6 93.3(5) . . . yes
F3 Fe F4 170.2(6) . . 4_564 yes
F3 Fe F5 96.2(5) . . 4_564 yes
F1 Fe F3 82.1(5) 6_555 . . yes
F4 Fe F6 86.2(5) 4_564 . . yes
F5 Fe F6 164.8(5) 4_564 . . yes
F1 Fe F6 86.1(5) 6_555 . . yes
F4 Fe F5 82.5(5) 4_564 . 4_564 yes
F1 Fe F4 88.1(5) 6_555 . 4_564 yes
F1 Fe F5 83.4(5) 6_555 . 4_564 yes
F3 Mn1 F7 74.8(5) 5_455 . 5_455 yes
F3 Mn1 F3 101.6(5) 5_455 . 6_555 yes
F3 Mn1 F7 83.6(5) 5_455 . 6_555 yes
F3 Mn1 F5 125.5(4) 5_455 . 7_556 yes
F3 Mn1 F5 114.6(4) 5_455 . 8_454 yes
F3 Mn1 F7 83.6(5) 6_555 . 5_455 yes
F7 Mn1 F7 145.6(5) 5_455 . 6_555 yes
F5 Mn1 F7 70.7(4) 7_556 . 5_455 yes
F5 Mn1 F7 142.9(5) 8_454 . 5_455 yes
F3 Mn1 F7 74.8(5) 6_555 . 6_555 yes
F3 Mn1 F5 114.6(4) 6_555 . 7_556 yes
F3 Mn1 F5 125.5(4) 6_555 . 8_454 yes
F5 Mn1 F7 142.9(5) 7_556 . 6_555 yes
F5 Mn1 F7 70.7(4) 8_454 . 6_555 yes
F5 Mn1 F5 75.7(4) 7_556 . 8_454 yes
F2 Mn2 F4 91.0(4) 5_455 . 6_555 yes
F2 Mn2 F7 86.2(4) 5_455 . 6_555 yes
F2 Mn2 F2 180.00 5_455 . 7_555 yes
F2 Mn2 F4 89.0(4) 5_455 . 8_454 yes
F2 Mn2 F7 93.9(4) 5_455 . 8_454 yes
F4 Mn2 F7 86.8(5) 6_555 . 6_555 yes
F2 Mn2 F4 89.0(4) 7_555 . 6_555 yes
F4 Mn2 F4 180.00 6_555 . 8_454 yes
F4 Mn2 F7 93.2(5) 6_555 . 8_454 yes
F2 Mn2 F7 93.9(4) 7_555 . 6_555 yes
F4 Mn2 F7 93.2(5) 8_454 . 6_555 yes
F7 Mn2 F7 180.00 6_555 . 8_454 yes
F2 Mn2 F4 91.0(4) 7_555 . 8_454 yes
F2 Mn2 F7 86.2(4) 7_555 . 8_454 yes
F4 Mn2 F7 86.8(5) 8_454 . 8_454 yes
Fe F2 Mn2 128.2(6) . . 5_545 yes
Fe F3 Mn1 127.0(6) . . 5_545 yes
Fe F4 Mn2 126.2(6) 4_565 . 6_545 yes
Fe F5 Mn1 112.7(5) 4_565 . 7_556 yes
Mn1 F7 Mn2 128.7(5) 5_545 . 6_545 yes

loop_
_geom_bond_atom_site_label_1
_geom_bond_atom_site_label_2
_geom_bond_distance
_geom_bond_site_symmetry_1
_geom_bond_site_symmetry_2
_geom_bond_publ_flag
Fe F2 1.893(12) . . yes
Fe F3 1.943(13) . . yes
Fe F6 1.915(10) . . yes
Fe F4 1.890(12) . 4_564 yes
Fe F5 2.047(11) . 4_564 yes
Fe F1 1.966(13) . 6_555 yes
Mn1 F3 2.272(12) . 5_455 yes
Mn1 F7 2.006(13) . 5_455 yes
Mn1 F3 2.272(13) . 6_555 yes
Mn1 F7 2.006(13) . 6_555 yes
Mn1 F5 2.199(11) . 7_556 yes
Mn1 F5 2.199(11) . 8_454 yes
Mn2 F2 2.121(11) . 5_455 yes
Mn2 F4 2.227(11) . 6_555 yes
Mn2 F7 2.094(13) . 6_555 yes
Mn2 F2 2.121(11) . 7_555 yes
Mn2 F4 2.227(11) . 8_454 yes
Mn2 F7 2.094(13) . 8_454 yes

loop_
_geom_torsion_atom_site_label_1
_geom_torsion_atom_site_label_2
_geom_torsion_atom_site_label_3
_geom_torsion_atom_site_label_4
_geom_torsion
_geom_torsion_site_symmetry_1
_geom_torsion_site_symmetry_2
_geom_torsion_site_symmetry_3
_geom_torsion_site_symmetry_4
_geom_torsion_publ_flag
F3 Fe F2 Mn2 -24.4(10) . . . 5_545 no
F6 Fe F2 Mn2 -118.2(8) . . . 5_545 no
F2 Fe F3 Mn1 52.9(9) . . . 5_545 no
F6 Fe F3 Mn1 145.2(7) . . . 5_545 no
